data_4337954
loop_
_publ_author_name
'Ayhan, Mehmet Menaf'
'Singh, Anu'
'Jeanneau, Erwann'
'Ahsen, Vefa'
'Zyss, Joseph'
'Ledoux-Rak, Isabelle'
'G\"urek, Ay\,se G\"ul'
'Hirel, Catherine'
'Bretonni\`ere, Yann'
'Andraud, Chantal'

_publ_section_title
;
 ABAB Homoleptic Bis(phthalocyaninato)lanthanide(III) Complexes: Original
 Octupolar Design Leading to Giant Quadratic Hyperpolarizability.
;
_journal_issue 9
_journal_name_full 'Inorganic chemistry'
_journal_page_first 4359
_journal_page_last 4370
_journal_paper_doi 10.1021/ic4031188
_journal_volume 53
_journal_year 2014
_chemical_formula_moiety 'C112 H128 Eu N16 S8, 2(C H Cl3)'
_chemical_formula_sum 'C114 H130 Cl6 Eu N16 S8'
_chemical_formula_weight 2345.60
_space_group_IT_number 70
_symmetry_cell_setting orthorhombic
_symmetry_space_group_name_Hall '-F 2uv 2vw'
_symmetry_space_group_name_H-M 'F d d d :2'
_atom_sites_solution_hydrogens difmap
_atom_sites_solution_primary direct
_cell_angle_alpha 90
_cell_angle_beta 90
_cell_angle_gamma 90
_cell_formula_units_Z 8
_cell_length_a 23.2890(10)
_cell_length_b 29.342(2)
_cell_length_c 31.9770(10)
_cell_measurement_reflns_used 11942
_cell_measurement_temperature 100
_cell_measurement_theta_max 29.4814
_cell_measurement_theta_min 3.3688
_cell_volume 21851.3(19)
_computing_cell_refinement
;
CrysAlisPro, Agilent Technologies,
Version 1.171.35.15 (release 03-08-2011 CrysAlis171 .NET)
(compiled Aug  3 2011,13:03:54)
;
_computing_data_collection
;
CrysAlisPro, Agilent Technologies,
Version 1.171.35.15 (release 03-08-2011 CrysAlis171 .NET)
(compiled Aug  3 2011,13:03:54)
;
_computing_data_reduction
;
CrysAlisPro, Agilent Technologies,
Version 1.171.35.15 (release 03-08-2011 CrysAlis171 .NET)
(compiled Aug  3 2011,13:03:54)
;
_computing_molecular_graphics 'CAMERON (Watkin et al., 1996)'
_computing_publication_material 'CRYSTALS (Betteridge et al., 2003)'
_computing_structure_refinement 'CRYSTALS (Betteridge et al., 2003)'
_computing_structure_solution 'SIR97 (Altomare et al., 1999)'
_diffrn_ambient_temperature 100
_diffrn_detector_area_resol_mean 10.4685
_diffrn_measured_fraction_theta_full 0.997
_diffrn_measured_fraction_theta_max 0.900
_diffrn_measurement_device_type 'Xcalibur, Atlas, Gemini ultra'
_diffrn_measurement_method \w
_diffrn_radiation_monochromator graphite
_diffrn_radiation_source 'Enhance (Mo) X-ray Source'
_diffrn_radiation_type 'Mo K\a'
_diffrn_radiation_wavelength 0.7107
_diffrn_reflns_av_R_equivalents 0.053
_diffrn_reflns_limit_h_max 31
_diffrn_reflns_limit_h_min -30
_diffrn_reflns_limit_k_max 37
_diffrn_reflns_limit_k_min -40
_diffrn_reflns_limit_l_max 43
_diffrn_reflns_limit_l_min -41
_diffrn_reflns_number 40098
_diffrn_reflns_theta_full 26.667
_diffrn_reflns_theta_max 29.545
_diffrn_reflns_theta_min 3.375
_diffrn_standards_number 0
_exptl_absorpt_coefficient_mu 0.931
_exptl_absorpt_correction_T_max 0.855
_exptl_absorpt_correction_T_min 0.737
_exptl_absorpt_correction_type analytical
_exptl_absorpt_process_details
;
CrysAlisPro, Agilent Technologies,
Version 1.171.35.15 (release 03-08-2011 CrysAlis171 .NET)
(compiled Aug  3 2011,13:03:54)
Analytical numeric absorption correction using a multifaceted crystal
            model based on expressions derived by R.C. Clark & J.S. Reid.
(Clark, R. C. & Reid, J. S. (1995). Acta Cryst. A51, 887-897)
;
_exptl_crystal_colour black
_exptl_crystal_density_diffrn 1.426
_exptl_crystal_density_method 'not measured'
_exptl_crystal_description prism
_exptl_crystal_F_000 9752
_exptl_crystal_size_max 0.440
_exptl_crystal_size_mid 0.283
_exptl_crystal_size_min 0.235
_refine_diff_density_max 2.59
_refine_diff_density_min -4.17
_refine_ls_extinction_coef 360(40)
_refine_ls_extinction_method 'Larson (1970), Equation 22'
_refine_ls_goodness_of_fit_ref 1.0680
_refine_ls_hydrogen_treatment constr
_refine_ls_matrix_type full
_refine_ls_number_parameters 401
_refine_ls_number_reflns 6887
_refine_ls_number_restraints 111
_refine_ls_R_factor_all 0.0798
_refine_ls_R_factor_gt 0.0665
_refine_ls_shift/su_max 0.0007464
_refine_ls_shift/su_mean 0.0000429
_refine_ls_structure_factor_coef Fsqd
_refine_ls_weighting_details
;
 Method, part 1, Chebychev polynomial, (Watkin, 1994, Prince, 1982) 
 [weight] = 1.0/[A~0~*T~0~(x)+A~1~*T~1~(x) ... +A~n-1~]*T~n-1~(x)] 
 where A~i~ are the Chebychev coefficients listed below and x= Fcalc/Fmax 
 Method = Robust Weighting (Prince, 1982) 
 W = [weight] * [1-(deltaF/6*sigmaF)^2^]^2^ 
 A~i~ are: 
 198. 266. 96.5 
;
_refine_ls_weighting_scheme calc
_refine_ls_wR_factor_all 0.1272
_refine_ls_wR_factor_gt 0.1096
_refine_ls_wR_factor_ref 0.1272
_reflns_limit_h_max 31
_reflns_limit_h_min 0
_reflns_limit_k_max 40
_reflns_limit_k_min 0
_reflns_limit_l_max 43
_reflns_limit_l_min 0
_reflns_number_gt 5857
_reflns_number_total 6888
_reflns_threshold_expression I>2.0\s(I)
_oxford_diffrn_Wilson_B_factor 2.38
_oxford_diffrn_Wilson_scale 37.40
_oxford_refine_ls_r_factor_ref 0.0798
_oxford_refine_ls_scale 0.2271(2)
_oxford_reflns_number_all 6887
_oxford_reflns_threshold_expression_ref I>-10.0\s(I)
_cod_data_source_file ic4031188_si_003.cif
_cod_data_source_block 1
_cod_depositor_comments 'Adding full bibliography for 4337951--4337954.cif.'
_cod_original_sg_symbol_H-M 'F d d d '
_cod_original_formula_sum 'C114 H130 Cl6 Eu1 N16 S8'
_cod_database_code 4337954

loop_
_symmetry_equiv_pos_as_xyz
x,y,z
-x,-y,-z
x,y+1/2,z+1/2
-x,-y+1/2,-z+1/2
x+1/2,y,z+1/2
-x+1/2,-y,-z+1/2
x+1/2,y+1/2,z
-x+1/2,-y+1/2,-z
-x,y+1/4,z+1/4
x,-y+1/4,-z+1/4
-x,y+3/4,z+3/4
x,-y+3/4,-z+3/4
-x+1/2,y+1/4,z+3/4
x+1/2,-y+1/4,-z+3/4
-x+1/2,y+3/4,z+1/4
x+1/2,-y+3/4,-z+1/4
x+1/4,-y,z+1/4
-x+1/4,y,-z+1/4
x+1/4,-y+1/2,z+3/4
-x+1/4,y+1/2,-z+3/4
x+3/4,-y,z+3/4
-x+3/4,y,-z+3/4
x+3/4,-y+1/2,z+1/4
-x+3/4,y+1/2,-z+1/4
-x+1/4,-y+3/4,z+1/2
x+1/4,y+3/4,-z+1/2
-x+1/4,-y+5/4,z+1
x+1/4,y+5/4,-z+1
-x+3/4,-y+3/4,z+1
x+3/4,y+3/4,-z+1
-x+3/4,-y+5/4,z+1/2
x+3/4,y+5/4,-z+1/2

loop_
_atom_site_label
_atom_site_type_symbol
_atom_site_fract_x
_atom_site_fract_y
_atom_site_fract_z
_atom_site_U_iso_or_equiv
_atom_site_occupancy
_atom_site_adp_type
_atom_site_refinement_flags_posn
_atom_site_refinement_flags_adp
_atom_site_disorder_assembly
_atom_site_disorder_group
Eu1 Eu 0.8750 0.3750 0.3750 0.0205 1.0000 Uani S T . .
N2 N 0.79655(16) 0.32608(13) 0.35116(11) 0.0244 1.0000 Uani . . . .
C3 C 0.74752(18) 0.32177(14) 0.37382(14) 0.0235 1.0000 Uani . . . .
N4 N 0.74123(17) 0.31936(13) 0.41527(11) 0.0267 1.0000 Uani . . . .
C5 C 0.78623(19) 0.32075(14) 0.44152(13) 0.0226 1.0000 Uani . . . .
N6 N 0.84309(16) 0.32709(12) 0.43238(11) 0.0229 1.0000 Uani . . . .
C7 C 0.87409(19) 0.32339(13) 0.46876(12) 0.0220 1.0000 Uani . . . .
N8 N 0.93146(16) 0.32358(13) 0.47284(11) 0.0241 1.0000 Uani . . . .
C9 C 0.96700(18) 0.32377(15) 0.44039(13) 0.0223 1.0000 Uani . . . .
C10 C 1.0301(2) 0.32085(15) 0.44477(14) 0.0261 1.0000 Uani . . . .
C11 C 1.0521(2) 0.31922(16) 0.40439(14) 0.0275 1.0000 Uani . . . .
C12 C 1.1108(2) 0.31804(18) 0.39665(15) 0.0350 1.0000 Uani . . . .
C13 C 1.1473(2) 0.3188(2) 0.43122(17) 0.0425 1.0000 Uani . . . .
C14 C 1.1252(2) 0.32063(19) 0.47153(16) 0.0400 1.0000 Uani . . . .
C15 C 1.0662(2) 0.32127(18) 0.47894(15) 0.0337 1.0000 Uani . . . .
C16 C 0.8343(2) 0.31709(15) 0.50368(13) 0.0260 1.0000 Uani . . . .
C17 C 0.77931(19) 0.31496(15) 0.48658(13) 0.0245 1.0000 Uani . . . .
C18 C 0.7304(2) 0.30866(16) 0.51108(14) 0.0289 1.0000 Uani . . . .
C19 C 0.7383(2) 0.30539(17) 0.55390(14) 0.0305 1.0000 Uani . . . .
S20 S 0.68075(6) 0.29661(6) 0.58941(4) 0.0436 1.0000 Uani . . . .
C21 C 0.6195(2) 0.28383(17) 0.55670(15) 0.0356 1.0000 Uani . . . .
C22 C 0.5856(3) 0.3250(2) 0.54268(18) 0.0480 1.0000 Uani . U . .
C23 C 0.5355(3) 0.3119(3) 0.5145(2) 0.0659 1.0000 Uani D U . .
C24 C 0.5467(7) 0.2915(9) 0.4707(4) 0.0755 0.5000 Uani D U 2 2
C25 C 0.5163(8) 0.2901(7) 0.4380(6) 0.0960 0.5000 Uani D U 2 1
C26 C 0.5626(6) 0.2989(9) 0.4717(4) 0.0731 0.5000 Uani D U 2 1
C27 C 0.4882(8) 0.2793(6) 0.4497(6) 0.0910 0.5000 Uani D U 2 2
C28 C 0.4998(10) 0.2518(7) 0.4091(6) 0.1185 0.5000 Uani D U 2 1
C29 C 0.4892(9) 0.3218(7) 0.4213(6) 0.1064 0.5000 Uani D U 2 2
C30 C 0.7940(2) 0.30906(18) 0.57155(14) 0.0334 1.0000 Uani . . . .
C31 C 0.8424(2) 0.31420(16) 0.54673(14) 0.0298 1.0000 Uani . . . .
S32 S 0.79712(6) 0.30737(5) 0.62676(4) 0.0447 1.0000 Uani . . . .
C33 C 0.8733(3) 0.3076(2) 0.63868(15) 0.0423 1.0000 Uani . U . .
C34 C 0.8778(2) 0.3068(2) 0.68631(15) 0.0467 1.0000 Uani D U . .
C35 C 0.9405(5) 0.3113(9) 0.7017(5) 0.0563 0.5000 Uani D U 1 2
C36 C 0.9417(4) 0.3034(8) 0.6992(5) 0.0538 0.5000 Uani D U 1 1
C37 C 0.9455(8) 0.2986(5) 0.7489(4) 0.0596 0.5000 Uani D U 1 2
C38 C 0.9508(7) 0.3207(5) 0.7448(4) 0.0528 0.5000 Uani D U 1 1
C39 C 0.9200(6) 0.2883(5) 0.7751(3) 0.0583 0.5000 Uani D U 1 1
C40 C 0.9131(7) 0.3350(5) 0.7743(4) 0.0728 0.5000 Uani D U 1 2
C41 C 0.9243(10) 0.3311(6) 0.8218(4) 0.0773 0.5000 Uani D U 1 2
C42 C 0.9267(8) 0.3048(6) 0.8207(4) 0.0615 0.5000 Uani D U 1 1
Cl43 Cl 0.85171(12) 0.69188(9) 0.41647(6) 0.0946 1.0000 Uani . . . .
C44 C 0.8509(6) 0.6654(4) 0.3685(4) 0.0606 0.5000 Uani . . . .
Cl45 Cl 0.7805(2) 0.66732(16) 0.34854(14) 0.0855 0.5000 Uani . . . .
H121 H 1.1253 0.3175 0.3695 0.0420 1.0000 Uiso R . . .
H131 H 1.1878 0.3186 0.4273 0.0510 1.0000 Uiso R . . .
H141 H 1.1507 0.3215 0.4942 0.0479 1.0000 Uiso R . . .
H151 H 1.0514 0.3221 0.5061 0.0399 1.0000 Uiso R . . .
H181 H 0.6941 0.3072 0.4990 0.0348 1.0000 Uiso R . . .
H211 H 0.5940 0.2645 0.5730 0.0428 1.0000 Uiso R . . .
H212 H 0.6329 0.2669 0.5325 0.0430 1.0000 Uiso R . . .
H221 H 0.5705 0.3406 0.5674 0.0578 1.0000 Uiso R . . .
H222 H 0.6109 0.3461 0.5278 0.0579 1.0000 Uiso R . . .
H241 H 0.5670 0.3138 0.4539 0.0909 0.5000 Uiso R . 2 2
H242 H 0.5702 0.2645 0.4734 0.0911 0.5000 Uiso R . 2 2
H251 H 0.4803 0.2954 0.4527 0.1148 0.5000 Uiso R . 2 1
H252 H 0.5237 0.3143 0.4183 0.1152 0.5000 Uiso R . 2 1
H261 H 0.5867 0.3238 0.4624 0.0869 0.5000 Uiso R . 2 1
H262 H 0.5858 0.2717 0.4750 0.0869 0.5000 Uiso R . 2 1
H271 H 0.4561 0.2791 0.4689 0.1090 0.5000 Uiso R . 2 2
H272 H 0.4892 0.2510 0.4348 0.1088 0.5000 Uiso R . 2 2
H281 H 0.4785 0.2645 0.3860 0.1771 0.5000 Uiso R . 2 1
H282 H 0.4766 0.2304 0.4246 0.1771 0.5000 Uiso R . 2 1
H283 H 0.5350 0.2380 0.3997 0.1772 0.5000 Uiso R . 2 1
H291 H 0.4586 0.3193 0.4010 0.1601 0.5000 Uiso R . 2 2
H292 H 0.4839 0.3487 0.4382 0.1600 0.5000 Uiso R . 2 2
H293 H 0.5256 0.3230 0.4070 0.1601 0.5000 Uiso R . 2 2
H311 H 0.8793 0.3155 0.5583 0.0356 1.0000 Uiso R . . .
H331 H 0.8917 0.3347 0.6275 0.0507 1.0000 Uiso R . . .
H332 H 0.8915 0.2807 0.6266 0.0507 1.0000 Uiso R . . .
H351 H 0.9543 0.3420 0.6966 0.0670 0.5000 Uiso R . 1 2
H352 H 0.9641 0.2901 0.6858 0.0670 0.5000 Uiso R . 1 2
H361 H 0.9641 0.3228 0.6802 0.0647 0.5000 Uiso R . 1 1
H362 H 0.9547 0.2720 0.6967 0.0649 0.5000 Uiso R . 1 1
H371 H 0.9856 0.2981 0.7573 0.0711 0.5000 Uiso R . 1 2
H372 H 0.9287 0.2690 0.7538 0.0710 0.5000 Uiso R . 1 2
H381 H 0.9913 0.3216 0.7515 0.0630 0.5000 Uiso R . 1 1
H382 H 0.9348 0.3509 0.7476 0.0630 0.5000 Uiso R . 1 1
H391 H 0.9366 0.2579 0.7724 0.0701 0.5000 Uiso R . 1 1
H392 H 0.8795 0.2872 0.7681 0.0700 0.5000 Uiso R . 1 1
H401 H 0.9251 0.3651 0.7648 0.0871 0.5000 Uiso R . 1 2
H402 H 0.8723 0.3310 0.7693 0.0871 0.5000 Uiso R . 1 2
H411 H 0.9050 0.3557 0.8360 0.1160 0.5000 Uiso R . 1 2
H412 H 0.9649 0.3327 0.8271 0.1160 0.5000 Uiso R . 1 2
H413 H 0.9095 0.3025 0.8317 0.1161 0.5000 Uiso R . 1 2
H421 H 0.9036 0.2856 0.8385 0.0911 0.5000 Uiso R . 1 1
H422 H 0.9663 0.3024 0.8288 0.0911 0.5000 Uiso R . 1 1
H423 H 0.9140 0.3359 0.8230 0.0911 0.5000 Uiso R . 1 1
H441 H 0.8522 0.6327 0.3692 0.0910 0.5000 Uiso R . . .
H341 H 0.8556 0.3319 0.6973 0.0558 0.5000 Uiso R . 1 2
H342 H 0.8618 0.2783 0.6965 0.0557 0.5000 Uiso R . 1 2
H343 H 0.8613 0.3345 0.6974 0.0558 0.5000 Uiso R . 1 1
H344 H 0.8567 0.2809 0.6971 0.0557 0.5000 Uiso R . 1 1
H231 H 0.5135 0.3394 0.5100 0.0790 0.5000 Uiso R . 2 2
H232 H 0.5124 0.2900 0.5297 0.0789 0.5000 Uiso R . 2 2
H233 H 0.5098 0.3375 0.5109 0.0790 0.5000 Uiso R . 2 1
H234 H 0.5143 0.2865 0.5261 0.0789 0.5000 Uiso R . 2 1

loop_
_atom_site_aniso_label
_atom_site_aniso_U_11
_atom_site_aniso_U_22
_atom_site_aniso_U_33
_atom_site_aniso_U_23
_atom_site_aniso_U_13
_atom_site_aniso_U_12
Eu1 0.0232(2) 0.0230(2) 0.0153(2) 0.0000 0.0000 0.0000
N2 0.0274(19) 0.0301(19) 0.0158(16) 0.0001(14) 0.0019(14) 0.0011(16)
C3 0.026(2) 0.024(2) 0.0208(18) -0.0026(17) 0.0047(17) -0.0016(17)
N4 0.0288(19) 0.030(2) 0.0207(17) -0.0019(15) 0.0046(15) -0.0034(16)
C5 0.024(2) 0.023(2) 0.0211(19) -0.0006(16) 0.0003(16) -0.0011(17)
N6 0.0249(18) 0.0248(18) 0.0189(16) -0.0048(14) 0.0013(14) -0.0001(15)
C7 0.026(2) 0.0193(19) 0.0210(18) 0.0000(15) -0.0005(17) -0.0013(17)
N8 0.0304(19) 0.0249(18) 0.0169(16) 0.0026(14) -0.0010(14) 0.0013(15)
C9 0.022(2) 0.023(2) 0.0217(19) 0.0011(16) -0.0018(16) 0.0018(16)
C10 0.027(2) 0.027(2) 0.025(2) 0.0020(17) -0.0028(17) 0.0037(18)
C11 0.030(2) 0.029(2) 0.024(2) 0.0036(18) -0.0010(18) 0.0014(19)
C12 0.027(2) 0.047(3) 0.030(2) 0.003(2) 0.0023(19) 0.006(2)
C13 0.027(2) 0.063(4) 0.037(3) 0.006(3) -0.003(2) 0.004(2)
C14 0.033(2) 0.055(3) 0.032(2) 0.004(2) -0.011(2) 0.003(3)
C15 0.033(2) 0.040(3) 0.028(2) 0.004(2) -0.004(2) 0.004(2)
C16 0.032(2) 0.024(2) 0.021(2) 0.0021(17) 0.0004(18) 0.0002(18)
C17 0.029(2) 0.025(2) 0.0187(19) -0.0006(16) 0.0034(17) -0.0018(18)
C18 0.034(2) 0.032(2) 0.021(2) -0.0012(18) 0.0064(18) -0.005(2)
C19 0.035(2) 0.037(3) 0.020(2) -0.0008(18) 0.0089(18) -0.004(2)
S20 0.0441(8) 0.0613(9) 0.0254(6) -0.0006(6) 0.0118(5) -0.0141(7)
C21 0.040(3) 0.035(3) 0.032(2) -0.005(2) 0.012(2) -0.009(2)
C22 0.056(3) 0.045(3) 0.043(3) -0.010(3) 0.009(3) 0.006(3)
C23 0.064(4) 0.068(4) 0.066(4) -0.011(3) -0.013(3) 0.015(3)
C24 0.074(7) 0.084(8) 0.069(7) -0.005(6) -0.029(6) 0.008(7)
C25 0.097(9) 0.115(10) 0.076(8) -0.019(8) -0.031(7) -0.007(8)
C26 0.076(8) 0.087(8) 0.057(6) -0.028(6) -0.042(6) -0.001(7)
C27 0.084(8) 0.106(9) 0.083(8) 0.006(8) -0.028(7) 0.006(8)
C28 0.119(11) 0.141(12) 0.096(10) -0.014(10) -0.019(9) 0.001(10)
C29 0.092(10) 0.133(11) 0.094(10) 0.005(9) -0.035(9) 0.019(10)
C30 0.039(3) 0.038(3) 0.023(2) 0.0012(19) 0.003(2) -0.001(2)
C31 0.036(2) 0.033(2) 0.020(2) 0.0014(18) 0.0010(18) 0.001(2)
S32 0.0463(8) 0.0685(9) 0.0192(5) 0.0045(6) 0.0042(5) -0.0018(7)
C33 0.051(3) 0.049(3) 0.028(2) 0.004(2) 0.001(2) -0.005(3)
C34 0.056(3) 0.055(3) 0.029(2) -0.001(2) -0.006(2) 0.003(3)
C35 0.059(6) 0.070(7) 0.040(6) -0.002(5) -0.007(6) 0.010(6)
C36 0.055(6) 0.072(7) 0.035(6) -0.002(5) -0.004(5) -0.006(6)
C37 0.060(7) 0.077(7) 0.041(6) -0.001(6) -0.015(5) 0.007(6)
C38 0.048(6) 0.074(7) 0.037(5) 0.002(5) -0.010(5) -0.005(6)
C39 0.061(6) 0.079(7) 0.035(5) 0.004(5) -0.007(5) -0.005(6)
C40 0.085(7) 0.083(8) 0.050(6) -0.003(6) -0.008(6) -0.010(7)
C41 0.095(9) 0.087(9) 0.050(7) -0.006(8) -0.013(7) -0.011(9)
C42 0.061(7) 0.091(9) 0.032(6) 0.005(6) -0.005(5) -0.009(8)
Cl43 0.137(2) 0.0940(16) 0.0531(11) 0.0037(11) 0.0099(12) 0.0072(15)
C44 0.097(12) 0.047(7) 0.037(7) -0.001(5) 0.003(7) -0.008(7)
Cl45 0.101(3) 0.080(3) 0.075(3) 0.003(2) 0.009(2) 0.005(3)

loop_
_atom_type_symbol
_atom_type_scat_dispersion_real
_atom_type_scat_dispersion_imag
_atom_type_scat_Cromer_Mann_a1
_atom_type_scat_Cromer_Mann_b1
_atom_type_scat_Cromer_Mann_a2
_atom_type_scat_Cromer_Mann_b2
_atom_type_scat_Cromer_Mann_a3
_atom_type_scat_Cromer_Mann_b3
_atom_type_scat_Cromer_Mann_a4
_atom_type_scat_Cromer_Mann_b4
_atom_type_scat_Cromer_Mann_c
_atom_type_scat_source
C 0.0033 0.0016 2.3100 20.8439 1.0200 10.2075 1.5886 0.5687 0.8650 51.6512 0.2156 'International Tables Vol C 4.2.6.8 and 6.1.1.4'
H 0.0000 0.0000 0.4930 10.5109 0.3229 26.1257 0.1402 3.1424 0.0408 57.7998 0.0030 'International Tables Vol C 4.2.6.8 and 6.1.1.4'
N 0.0061 0.0033 12.2126 0.0057 3.1322 9.8933 2.0125 28.9975 1.1663 0.5826 -11.5290 'International Tables Vol C 4.2.6.8 and 6.1.1.4'
O 0.0106 0.0060 3.0485 13.2771 2.2868 5.7011 1.5463 0.3239 0.8670 32.9089 0.2508 'International Tables Vol C 4.2.6.8 and 6.1.1.4'
Br -0.2901 2.4595 17.1789 2.1723 5.2358 16.5796 5.6377 0.2609 3.9851 41.4328 2.9557 'International Tables Vol C 4.2.6.8 and 6.1.1.4'
Eu -0.1578 3.6682 24.6274 2.3879 19.0886 0.1942 13.7603 13.7546 2.9227 123.1740 2.5745 'International Tables Vol C 4.2.6.8 and 6.1.1.4'
S 0.1246 0.1234 6.9053 1.4679 5.2034 22.2151 1.4379 0.2536 1.5863 56.1720 0.8669 'International Tables Vol C 4.2.6.8 and 6.1.1.4'
Cl 0.1484 0.1585 11.4604 0.0104 7.1964 1.1662 6.2556 18.5194 1.6455 47.7784 -9.5574 'International Tables Vol C 4.2.6.8 and 6.1.1.4'

loop_
_geom_angle_atom_site_label_1
_geom_angle_site_symmetry_1
_geom_angle_atom_site_label_2
_geom_angle_atom_site_label_3
_geom_angle_site_symmetry_3
_geom_angle
_geom_angle_publ_flag
N2 12_555 Eu1 N2 22_655 143.67(16) yes
N2 12_555 Eu1 N2 29_654 108.11(18) yes
N2 22_655 Eu1 N2 29_654 83.31(17) yes
N2 12_555 Eu1 N6 12_555 70.55(12) yes
N2 22_655 Eu1 N6 12_555 143.53(12) yes
N2 29_654 Eu1 N6 12_555 69.71(12) yes
N2 12_555 Eu1 N6 22_655 143.53(12) yes
N2 22_655 Eu1 N6 22_655 70.55(12) yes
N2 29_654 Eu1 N6 22_655 82.85(12) yes
N6 12_555 Eu1 N6 22_655 81.83(16) yes
N2 12_555 Eu1 N6 29_654 69.71(12) yes
N2 22_655 Eu1 N6 29_654 82.85(12) yes
N2 29_654 Eu1 N6 29_654 70.55(12) yes
N6 12_555 Eu1 N6 29_654 109.24(16) yes
N6 22_655 Eu1 N6 29_654 144.35(17) yes
N2 12_555 Eu1 C9 22_655 88.86(11) yes
N2 22_655 Eu1 C9 22_655 114.14(11) yes
N2 29_654 Eu1 C9 22_655 123.14(11) yes
N6 12_555 Eu1 C9 22_655 65.94(11) yes
N6 22_655 Eu1 C9 22_655 57.61(11) yes
N2 12_555 Eu1 C9 12_555 114.14(11) yes
N2 22_655 Eu1 C9 12_555 88.86(11) yes
N2 29_654 Eu1 C9 12_555 20.63(11) yes
N6 12_555 Eu1 C9 12_555 57.61(11) yes
N6 22_655 Eu1 C9 12_555 65.94(11) yes
N2 12_555 Eu1 C9 29_654 20.63(11) yes
N2 22_655 Eu1 C9 29_654 123.14(11) yes
N2 29_654 Eu1 C9 29_654 114.14(11) yes
N6 12_555 Eu1 C9 29_654 90.92(11) yes
N6 22_655 Eu1 C9 29_654 158.01(11) yes
N2 12_555 Eu1 C3 12_555 20.29(11) yes
N2 22_655 Eu1 C3 12_555 158.58(11) yes
N2 29_654 Eu1 C3 12_555 113.04(11) yes
N6 12_555 Eu1 C3 12_555 57.86(11) yes
N6 22_655 Eu1 C3 12_555 123.29(11) yes
N2 12_555 Eu1 C3 22_655 158.58(11) yes
N2 22_655 Eu1 C3 22_655 20.29(11) yes
N2 29_654 Eu1 C3 22_655 67.39(11) yes
N6 12_555 Eu1 C3 22_655 123.29(11) yes
N6 22_655 Eu1 C3 22_655 57.86(11) yes
N2 12_555 Eu1 C3 29_654 113.04(11) yes
N2 22_655 Eu1 C3 29_654 67.39(11) yes
N2 29_654 Eu1 C3 29_654 20.29(11) yes
N6 12_555 Eu1 C3 29_654 89.59(11) yes
N6 22_655 Eu1 C3 29_654 89.44(11) yes
N2 12_555 Eu1 N2 . 83.31(17) yes
N2 22_655 Eu1 N2 . 108.11(18) yes
N2 29_654 Eu1 N2 . 143.67(16) yes
N6 12_555 Eu1 N2 . 82.85(12) yes
N6 22_655 Eu1 N2 . 69.71(12) yes
N2 12_555 Eu1 C3 . 67.39(11) yes
N2 22_655 Eu1 C3 . 113.04(11) yes
N2 29_654 Eu1 C3 . 158.58(11) yes
N6 12_555 Eu1 C3 . 89.44(11) yes
N6 22_655 Eu1 C3 . 89.59(11) yes
N2 12_555 Eu1 C5 . 67.77(11) yes
N2 22_655 Eu1 C5 . 89.10(11) yes
N2 29_654 Eu1 C5 . 158.97(11) yes
N6 12_555 Eu1 C5 . 124.28(11) yes
N6 22_655 Eu1 C5 . 113.06(11) yes
N2 12_555 Eu1 N6 . 82.85(12) yes
N2 22_655 Eu1 N6 . 69.71(12) yes
N2 29_654 Eu1 N6 . 143.53(12) yes
N6 12_555 Eu1 N6 . 144.35(17) yes
N6 22_655 Eu1 N6 . 109.24(16) yes
N2 12_555 Eu1 C7 . 88.95(11) yes
N2 22_655 Eu1 C7 . 57.44(11) yes
N2 29_654 Eu1 C7 . 123.21(11) yes
N6 12_555 Eu1 C7 . 159.01(11) yes
N6 22_655 Eu1 C7 . 114.54(11) yes
N2 12_555 Eu1 C9 . 123.14(11) yes
N2 22_655 Eu1 C9 . 20.63(11) yes
N2 29_654 Eu1 C9 . 88.86(11) yes
N6 12_555 Eu1 C9 . 158.01(11) yes
N6 22_655 Eu1 C9 . 90.92(11) yes
N6 29_654 Eu1 C9 22_655 158.01(11) yes
N6 29_654 Eu1 C9 12_555 90.92(11) yes
C9 22_655 Eu1 C9 12_555 102.76(15) yes
N6 29_654 Eu1 C9 29_654 57.61(11) yes
C9 22_655 Eu1 C9 29_654 100.48(15) yes
C9 12_555 Eu1 C9 29_654 126.67(15) yes
N6 29_654 Eu1 C3 12_555 89.59(11) yes
C9 22_655 Eu1 C3 12_555 69.51(10) yes
C9 12_555 Eu1 C3 12_555 111.35(11) yes
C9 29_654 Eu1 C3 12_555 38.56(10) yes
N6 29_654 Eu1 C3 22_655 89.44(11) yes
C9 22_655 Eu1 C3 22_655 111.35(11) yes
C9 12_555 Eu1 C3 22_655 69.51(10) yes
C9 29_654 Eu1 C3 22_655 140.17(11) yes
C3 12_555 Eu1 C3 22_655 178.71(15) yes
N6 29_654 Eu1 C3 29_654 57.86(11) yes
C9 22_655 Eu1 C3 29_654 140.17(11) yes
C9 12_555 Eu1 C3 29_654 38.56(10) yes
C9 29_654 Eu1 C3 29_654 111.35(11) yes
C3 12_555 Eu1 C3 29_654 124.51(14) yes
N6 29_654 Eu1 N2 . 143.53(12) yes
C9 22_655 Eu1 N2 . 20.63(11) yes
C9 12_555 Eu1 N2 . 123.14(11) yes
C9 29_654 Eu1 N2 . 88.86(11) yes
C3 12_555 Eu1 N2 . 67.39(11) yes
N6 29_654 Eu1 C3 . 123.29(11) yes
C9 22_655 Eu1 C3 . 38.56(10) yes
C9 12_555 Eu1 C3 . 140.17(11) yes
C9 29_654 Eu1 C3 . 69.51(10) yes
C3 12_555 Eu1 C3 . 55.51(14) yes
N6 29_654 Eu1 C5 . 89.10(11) yes
C9 22_655 Eu1 C5 . 77.84(10) yes
C9 12_555 Eu1 C5 . 177.95(11) yes
C9 29_654 Eu1 C5 . 54.90(10) yes
C3 12_555 Eu1 C5 . 70.70(11) yes
N6 29_654 Eu1 N6 . 81.83(16) yes
C9 22_655 Eu1 N6 . 90.92(11) yes
C9 12_555 Eu1 N6 . 158.01(11) yes
C9 29_654 Eu1 N6 . 65.94(11) yes
C3 12_555 Eu1 N6 . 89.44(11) yes
N6 29_654 Eu1 C7 . 65.70(11) yes
C9 22_655 Eu1 C7 . 110.53(10) yes
C9 12_555 Eu1 C7 . 139.77(11) yes
C9 29_654 Eu1 C7 . 68.97(10) yes
C3 12_555 Eu1 C7 . 101.20(11) yes
N6 29_654 Eu1 C9 . 65.94(11) yes
C9 22_655 Eu1 C9 . 126.67(15) yes
C9 12_555 Eu1 C9 . 100.48(15) yes
C9 29_654 Eu1 C9 . 102.76(15) yes
C3 12_555 Eu1 C9 . 140.17(11) yes
C3 22_655 Eu1 C3 29_654 55.51(14) yes
C3 22_655 Eu1 N2 . 113.04(11) yes
C3 29_654 Eu1 N2 . 158.58(11) yes
C3 22_655 Eu1 C3 . 124.51(14) yes
C3 29_654 Eu1 C3 . 178.71(15) yes
N2 . Eu1 C3 . 20.29(11) yes
C3 22_655 Eu1 C5 . 108.44(10) yes
C3 29_654 Eu1 C5 . 140.42(10) yes
N2 . Eu1 C5 . 57.36(11) yes
C3 . Eu1 C5 . 40.84(10) yes
C3 22_655 Eu1 N6 . 89.59(11) yes
C3 29_654 Eu1 N6 . 123.29(11) yes
N2 . Eu1 N6 . 70.55(12) yes
C3 . Eu1 N6 . 57.86(11) yes
C5 . Eu1 N6 . 20.07(11) yes
C3 22_655 Eu1 C7 . 77.62(11) yes
C3 29_654 Eu1 C7 . 103.03(10) yes
N2 . Eu1 C7 . 90.51(11) yes
C3 . Eu1 C7 . 78.14(11) yes
C5 . Eu1 C7 . 38.64(10) yes
C3 22_655 Eu1 C9 . 38.56(10) yes
C3 29_654 Eu1 C9 . 69.51(10) yes
N2 . Eu1 C9 . 114.14(11) yes
C3 . Eu1 C9 . 111.35(11) yes
C5 . Eu1 C9 . 77.66(10) yes
N6 . Eu1 C7 . 20.37(11) yes
N6 . Eu1 C9 . 57.61(11) yes
C7 . Eu1 C9 . 40.94(11) yes
C9 22_655 N2 Eu1 . 120.3(3) yes
C9 22_655 N2 C3 . 108.6(4) yes
Eu1 . N2 C3 . 121.1(3) yes
C11 22_655 C3 N2 . 109.8(4) yes
C11 22_655 C3 Eu1 . 136.7(3) yes
N2 . C3 Eu1 . 38.6(2) yes
C11 22_655 C3 N4 . 121.4(4) yes
N2 . C3 N4 . 128.8(4) yes
Eu1 . C3 N4 . 96.3(3) yes
C3 . N4 C5 . 122.2(4) yes
N4 . C5 Eu1 . 95.7(3) yes
N4 . C5 N6 . 128.7(4) yes
Eu1 . C5 N6 . 37.5(2) yes
N4 . C5 C17 . 121.8(4) yes
Eu1 . C5 C17 . 138.3(3) yes
N6 . C5 C17 . 109.5(4) yes
C5 . N6 Eu1 . 122.4(3) yes
C5 . N6 C7 . 108.5(3) yes
Eu1 . N6 C7 . 121.7(3) yes
N6 . C7 Eu1 . 38.0(2) yes
N6 . C7 N8 . 127.3(4) yes
Eu1 . C7 N8 . 94.5(2) yes
N6 . C7 C16 . 108.9(4) yes
Eu1 . C7 C16 . 137.9(3) yes
N8 . C7 C16 . 123.8(4) yes
C7 . N8 C9 . 123.0(4) yes
N2 22_655 C9 N8 . 128.0(4) yes
N2 22_655 C9 Eu1 . 39.1(2) yes
N8 . C9 Eu1 . 95.2(3) yes
N2 22_655 C9 C10 . 108.9(4) yes
N8 . C9 C10 . 123.0(4) yes
Eu1 . C9 C10 . 136.1(3) yes
C9 . C10 C11 . 106.3(4) yes
C9 . C10 C15 . 132.8(4) yes
C11 . C10 C15 . 120.8(4) yes
C3 22_655 C11 C10 . 106.2(4) yes
C3 22_655 C11 C12 . 131.8(4) yes
C10 . C11 C12 . 121.9(4) yes
C11 . C12 C13 . 117.2(5) yes
C11 . C12 H121 . 121.5 no
C13 . C12 H121 . 121.2 no
C12 . C13 C14 . 120.7(5) yes
C12 . C13 H131 . 120.0 no
C14 . C13 H131 . 119.3 no
C13 . C14 C15 . 121.6(5) yes
C13 . C14 H141 . 118.9 no
C15 . C14 H141 . 119.6 no
C14 . C15 C10 . 117.7(5) yes
C14 . C15 H151 . 121.4 no
C10 . C15 H151 . 120.8 no
C7 . C16 C17 . 106.8(4) yes
C7 . C16 C31 . 132.6(4) yes
C17 . C16 C31 . 120.7(4) yes
C5 . C17 C16 . 106.3(4) yes
C5 . C17 C18 . 131.3(4) yes
C16 . C17 C18 . 122.4(4) yes
C17 . C18 C19 . 117.1(4) yes
C17 . C18 H181 . 121.0 no
C19 . C18 H181 . 121.8 no
C18 . C19 S20 . 122.8(4) yes
C18 . C19 C30 . 120.6(4) yes
S20 . C19 C30 . 116.5(3) yes
C19 . S20 C21 . 104.8(2) yes
S20 . C21 C22 . 114.7(4) yes
S20 . C21 H211 . 107.0 no
C22 . C21 H211 . 107.8 no
S20 . C21 H212 . 108.3 no
C22 . C21 H212 . 109.9 no
H211 . C21 H212 . 108.9 no
C21 . C22 C23 . 111.9(5) yes
C21 . C22 H221 . 108.8 no
C23 . C22 H221 . 108.8 no
C21 . C22 H222 . 109.5 no
C23 . C22 H222 . 109.5 no
H221 . C22 H222 . 108.3 no
C22 . C23 C26 . 105.8(7) yes
C22 . C23 H233 . 110.1 no
C26 . C23 H233 . 109.9 no
C22 . C23 H234 . 110.9 no
C26 . C23 H234 . 111.0 no
H233 . C23 H234 . 109.2 no
C22 . C23 C24 . 120.3(8) yes
C22 . C23 H231 . 106.2 no
C24 . C23 H231 . 106.3 no
C22 . C23 H232 . 107.2 no
C24 . C23 H232 . 107.1 no
H231 . C23 H232 . 109.5 no
C23 . C24 C27 . 109.3(12) yes
C23 . C24 H241 . 108.9 no
C27 . C24 H241 . 110.0 no
C23 . C24 H242 . 109.5 no
C27 . C24 H242 . 110.1 no
H241 . C24 H242 . 109.0 no
C26 . C25 C28 . 137.0(18) yes
C26 . C25 H251 . 103.8 no
C28 . C25 H251 . 101.3 no
C26 . C25 H252 . 102.0 no
C28 . C25 H252 . 101.1 no
H251 . C25 H252 . 110.5 no
C25 . C26 C23 . 111.7(12) yes
C25 . C26 H261 . 108.5 no
C23 . C26 H261 . 108.7 no
C25 . C26 H262 . 109.2 no
C23 . C26 H262 . 109.4 no
H261 . C26 H262 . 109.3 no
C24 . C27 C29 . 93.1(15) yes
C24 . C27 H271 . 113.7 no
C29 . C27 H271 . 113.0 no
C24 . C27 H272 . 113.1 no
C29 . C27 H272 . 114.0 no
H271 . C27 H272 . 109.3 no
C25 . C28 H281 . 108.3 no
C25 . C28 H282 . 108.4 no
H281 . C28 H282 . 110.8 no
C25 . C28 H283 . 106.9 no
H281 . C28 H283 . 111.1 no
H282 . C28 H283 . 111.2 no
C27 . C29 H291 . 108.9 no
C27 . C29 H292 . 109.4 no
H291 . C29 H292 . 110.1 no
C27 . C29 H293 . 109.0 no
H291 . C29 H293 . 109.3 no
H292 . C29 H293 . 110.2 no
C19 . C30 C31 . 121.6(4) yes
C19 . C30 S32 . 115.7(4) yes
C31 . C30 S32 . 122.8(4) yes
C16 . C31 C30 . 117.5(5) yes
C16 . C31 H311 . 120.9 no
C30 . C31 H311 . 121.6 no
C30 . S32 C33 . 104.5(2) yes
S32 . C33 C34 . 106.0(4) yes
S32 . C33 H331 . 111.0 no
C34 . C33 H331 . 110.5 no
S32 . C33 H332 . 109.7 no
C34 . C33 H332 . 110.6 no
H331 . C33 H332 . 109.1 no
C33 . C34 C36 . 109.4(7) yes
C33 . C34 H343 . 108.9 no
C36 . C34 H343 . 109.8 no
C33 . C34 H344 . 109.6 no
C36 . C34 H344 . 110.0 no
H343 . C34 H344 . 109.1 no
C33 . C34 C35 . 112.4(8) yes
C33 . C34 H341 . 108.3 no
C35 . C34 H341 . 108.9 no
C33 . C34 H342 . 108.8 no
C35 . C34 H342 . 109.4 no
H341 . C34 H342 . 109.0 no
C34 . C35 C37 . 111.0(12) yes
C34 . C35 H351 . 109.9 no
C37 . C35 H351 . 111.2 no
C34 . C35 H352 . 108.1 no
C37 . C35 H352 . 108.0 no
H351 . C35 H352 . 108.5 no
C34 . C36 C38 . 111.0(11) yes
C34 . C36 H361 . 108.1 no
C38 . C36 H361 . 108.5 no
C34 . C36 H362 . 109.7 no
C38 . C36 H362 . 110.0 no
H361 . C36 H362 . 109.5 no
C35 . C37 C40 . 107.9(13) yes
C35 . C37 H371 . 110.1 no
C40 . C37 H371 . 109.7 no
C35 . C37 H372 . 110.0 no
C40 . C37 H372 . 109.8 no
H371 . C37 H372 . 109.4 no
C36 . C38 C39 . 109.1(14) yes
C36 . C38 H381 . 110.4 no
C39 . C38 H381 . 109.5 no
C36 . C38 H382 . 109.5 no
C39 . C38 H382 . 109.2 no
H381 . C38 H382 . 109.1 no
C38 . C39 C42 . 110.8(11) yes
C38 . C39 H391 . 109.0 no
C42 . C39 H391 . 109.3 no
C38 . C39 H392 . 109.0 no
C42 . C39 H392 . 109.1 no
H391 . C39 H392 . 109.6 no
C37 . C40 C41 . 112.5(13) yes
C37 . C40 H401 . 108.8 no
C41 . C40 H401 . 109.1 no
C37 . C40 H402 . 108.0 no
C41 . C40 H402 . 108.6 no
H401 . C40 H402 . 109.8 no
C40 . C41 H411 . 109.1 no
C40 . C41 H412 . 109.8 no
H411 . C41 H412 . 109.7 no
C40 . C41 H413 . 109.2 no
H411 . C41 H413 . 109.3 no
H412 . C41 H413 . 109.8 no
C39 . C42 H421 . 108.6 no
C39 . C42 H422 . 109.2 no
H421 . C42 H422 . 109.5 no
C39 . C42 H423 . 109.9 no
H421 . C42 H423 . 109.6 no
H422 . C42 H423 . 110.0 no
C44 22_655 Cl43 C44 . 40.3(9) yes
Cl43 22_655 C44 Cl43 . 111.2(7) yes
Cl43 22_655 C44 C44 22_655 68.3(11) yes
Cl43 . C44 C44 22_655 71.4(10) yes
Cl43 22_655 C44 Cl45 . 109.9(7) yes
Cl43 . C44 Cl45 . 108.6(8) yes
C44 22_655 C44 Cl45 . 177.9(9) yes
Cl43 22_655 C44 H441 . 116.0 no
Cl43 . C44 H441 . 115.5 no
C44 22_655 C44 H441 . 87.8 no
Cl45 . C44 H441 . 94.0 no

loop_
_geom_bond_atom_site_label_1
_geom_bond_atom_site_label_2
_geom_bond_site_symmetry_2
_geom_bond_distance
_geom_bond_publ_flag
Eu1 N2 12_555 2.445(4) yes
Eu1 N2 22_655 2.445(4) yes
Eu1 N2 29_654 2.445(4) yes
Eu1 N6 12_555 2.428(4) yes
Eu1 N6 22_655 2.428(4) yes
Eu1 N6 29_654 2.428(4) yes
Eu1 C9 22_655 3.350(4) yes
Eu1 C9 12_555 3.350(4) yes
Eu1 C9 29_654 3.350(4) yes
Eu1 C3 12_555 3.355(4) yes
Eu1 C3 22_655 3.355(4) yes
Eu1 C3 29_654 3.355(4) yes
Eu1 N2 . 2.445(4) yes
Eu1 C3 . 3.355(4) yes
Eu1 C5 . 3.366(4) yes
Eu1 N6 . 2.428(4) yes
Eu1 C7 . 3.359(4) yes
Eu1 C9 . 3.350(4) yes
N2 C9 22_655 1.367(5) yes
N2 C3 . 1.358(5) yes
C3 C11 22_655 1.468(6) yes
C3 N4 . 1.335(5) yes
N4 C5 . 1.343(6) yes
C5 N6 . 1.369(5) yes
C5 C17 . 1.460(6) yes
N6 C7 . 1.373(5) yes
C7 N8 . 1.342(6) yes
C7 C16 . 1.463(6) yes
N8 C9 . 1.328(5) yes
C9 C10 . 1.479(6) yes
C10 C11 . 1.390(6) yes
C10 C15 . 1.378(6) yes
C11 C12 . 1.389(6) yes
C12 C13 . 1.395(7) yes
C12 H121 . 0.930 no
C13 C14 . 1.389(7) yes
C13 H131 . 0.952 no
C14 C15 . 1.394(7) yes
C14 H141 . 0.937 no
C15 H151 . 0.934 no
C16 C17 . 1.394(6) yes
C16 C31 . 1.392(6) yes
C17 C18 . 1.395(6) yes
C18 C19 . 1.385(6) yes
C18 H181 . 0.931 no
C19 S20 . 1.776(5) yes
C19 C30 . 1.418(7) yes
S20 C21 . 1.807(6) yes
C21 C22 . 1.513(8) yes
C21 H211 . 0.973 no
C21 H212 . 0.971 no
C22 C23 . 1.525(9) yes
C22 H221 . 0.979 no
C22 H222 . 0.978 no
C23 C26 . 1.555(9) yes
C23 H233 . 0.967 no
C23 H234 . 0.967 no
C23 C24 . 1.542(9) yes
C23 H231 . 0.968 no
C23 H232 . 0.968 no
C24 C27 . 1.562(9) yes
C24 H241 . 0.969 no
C24 H242 . 0.968 no
C25 C26 . 1.545(9) yes
C25 C28 . 1.503(9) yes
C25 H251 . 0.975 no
C25 H252 . 0.966 no
C26 H261 . 0.969 no
C26 H262 . 0.968 no
C27 C29 . 1.541(9) yes
C27 H271 . 0.966 no
C27 H272 . 0.957 no
C28 H281 . 0.964 no
C28 H282 . 0.966 no
C28 H283 . 0.963 no
C29 H291 . 0.966 no
C29 H292 . 0.963 no
C29 H293 . 0.966 no
C30 C31 . 1.387(7) yes
C30 S32 . 1.768(5) yes
C31 H311 . 0.935 no
S32 C33 . 1.815(6) yes
C33 C34 . 1.527(6) yes
C33 H331 . 0.971 no
C33 H332 . 0.976 no
C34 C36 . 1.548(7) yes
C34 H343 . 0.967 no
C34 H344 . 0.969 no
C34 C35 . 1.546(9) yes
C34 H341 . 0.967 no
C34 H342 . 0.970 no
C35 C37 . 1.559(9) yes
C35 H351 . 0.970 no
C35 H352 . 0.975 no
C36 C38 . 1.558(9) yes
C36 H361 . 0.980 no
C36 H362 . 0.974 no
C37 C40 . 1.540(9) yes
C37 H371 . 0.970 no
C37 H372 . 0.967 no
C38 C39 . 1.536(9) yes
C38 H381 . 0.969 no
C38 H382 . 0.968 no
C39 C42 . 1.542(9) yes
C39 H391 . 0.974 no
C39 H392 . 0.971 no
C40 C41 . 1.545(9) yes
C40 H401 . 0.973 no
C40 H402 . 0.972 no
C41 H411 . 0.964 no
C41 H412 . 0.960 no
C41 H413 . 0.961 no
C42 H421 . 0.965 no
C42 H422 . 0.961 no
C42 H423 . 0.963 no
Cl43 C44 22_655 1.753(14) yes
Cl43 C44 . 1.719(13) yes
C44 C44 22_655 1.20(3) yes
C44 Cl45 . 1.761(14) yes
C44 H441 . 0.961 no

loop_
_geom_hbond_atom_site_label_D
_geom_hbond_atom_site_label_H
_geom_hbond_atom_site_label_A
_geom_hbond_site_symmetry_A
_geom_hbond_angle_DHA
_geom_hbond_distance_DH
_geom_hbond_distance_HA
_geom_hbond_distance_DA
_geom_hbond_publ_flag
C29 H292 C41 16_456 132.4(6) 0.963 2.504 3.233(14) yes
